data_7033513
loop_
_publ_author_name
'Alwaaly, Ahmed'
'Clegg, William'
'Henderson, Richard A.'
'Probert, Michael R.'
'Waddell, Paul G.'

_publ_section_title
;
 Mechanisms and rates of proton transfer to coordinated carboxydithioates:
 studies on [Ni(S2CR){PhP(CH2CH2PPh2)2}](+) (R = Me, Et, Bu(n) or Ph).
;
_journal_issue 7
_journal_name_full 'Dalton transactions (Cambridge, England : 2003)'
_journal_page_first 3307
_journal_page_last 3317
_journal_paper_doi 10.1039/c4dt03543g
_journal_volume 44
_journal_year 2015
_chemical_formula_moiety 'C42 H40 Ni P3 S2 +,C24 H20 B -,C4 H8 O'
_chemical_formula_sum 'C70 H68 B Ni O P3 S2'
_chemical_formula_weight 1151.79
_space_group_crystal_system triclinic
_space_group_IT_number 2
_space_group_name_Hall '-P 1'
_space_group_name_H-M_alt 'P -1'
_symmetry_space_group_name_Hall '-P 1'
_symmetry_space_group_name_H-M 'P -1'
_atom_sites_solution_hydrogens geom
_atom_sites_solution_primary direct
_atom_sites_solution_secondary difmap
_audit_creation_method SHELXL-2014/5
_audit_update_record
;
2014-11-07 deposited with the CCDC.
2015-01-06 downloaded from the CCDC.
;
_cell_angle_alpha 98.073(3)
_cell_angle_beta 106.188(3)
_cell_angle_gamma 97.124(3)
_cell_formula_units_Z 2
_cell_length_a 13.850(4)
_cell_length_b 14.817(4)
_cell_length_c 15.464(4)
_cell_measurement_reflns_used 9944
_cell_measurement_temperature 100(2)
_cell_measurement_theta_max 27.42
_cell_measurement_theta_min 2.18
_cell_volume 2972.7(14)
_computing_cell_refinement 'Bruker APEX2'
_computing_data_collection 'Rigaku CrystalClear'
_computing_data_reduction 'Bruker APEX2'
_computing_molecular_graphics 'Bruker SHELXTL'
_computing_publication_material 'Bruker SHELXTL and local programs'
_computing_structure_refinement SHELXL-2014/5
_computing_structure_solution SHELXT
_diffrn_ambient_temperature 100(2)
_diffrn_measured_fraction_theta_full 0.971
_diffrn_measured_fraction_theta_max 0.939
_diffrn_measurement_device_type 'Rigaku Saturn 724+ on kappa diffractometer'
_diffrn_measurement_method 'wide-frame \w scans'
_diffrn_radiation_type synchrotron
_diffrn_radiation_wavelength 0.6889
_diffrn_reflns_av_R_equivalents 0.0458
_diffrn_reflns_av_unetI/netI 0.0649
_diffrn_reflns_Laue_measured_fraction_full 0.971
_diffrn_reflns_Laue_measured_fraction_max 0.939
_diffrn_reflns_limit_h_max 17
_diffrn_reflns_limit_h_min -12
_diffrn_reflns_limit_k_max 19
_diffrn_reflns_limit_k_min -19
_diffrn_reflns_limit_l_max 20
_diffrn_reflns_limit_l_min -20
_diffrn_reflns_number 30189
_diffrn_reflns_point_group_measured_fraction_full 0.971
_diffrn_reflns_point_group_measured_fraction_max 0.939
_diffrn_reflns_theta_full 24.415
_diffrn_reflns_theta_max 27.430
_diffrn_reflns_theta_min 1.352
_diffrn_source 'Diamond beamline I19'
_exptl_absorpt_coefficient_mu 0.452
_exptl_absorpt_correction_T_max 0.98
_exptl_absorpt_correction_T_min 0.95
_exptl_absorpt_correction_type none
_exptl_absorpt_process_details SADABS
_exptl_crystal_colour orange
_exptl_crystal_density_diffrn 1.287
_exptl_crystal_density_method 'not measured'
_exptl_crystal_description block
_exptl_crystal_F_000 1212
_exptl_crystal_recrystallization_method 'Re-crystallisation from solvent: THF and hexane'
_exptl_crystal_size_max 0.090
_exptl_crystal_size_mid 0.080
_exptl_crystal_size_min 0.040
_refine_diff_density_max 0.584
_refine_diff_density_min -0.587
_refine_diff_density_rms 0.100
_refine_ls_extinction_coef 0.0093(8)
_refine_ls_extinction_expression Fc^*^=kFc[1+0.001xFc^2^\l^3^/sin(2\q)]^-1/4^
_refine_ls_extinction_method SHELXL
_refine_ls_goodness_of_fit_ref 1.079
_refine_ls_hydrogen_treatment constr
_refine_ls_matrix_type full
_refine_ls_number_parameters 705
_refine_ls_number_reflns 13997
_refine_ls_number_restraints 0
_refine_ls_restrained_S_all 1.079
_refine_ls_R_factor_all 0.0681
_refine_ls_R_factor_gt 0.0447
_refine_ls_shift/su_max 0.001
_refine_ls_shift/su_mean 0.000
_refine_ls_structure_factor_coef Fsqd
_refine_ls_weighting_details 'w=1/[\s^2^(Fo^2^)+(0.0658P)^2^] where P=(Fo^2^+2Fc^2^)/3'
_refine_ls_weighting_scheme calc
_refine_ls_wR_factor_gt 0.1118
_refine_ls_wR_factor_ref 0.1259
_reflns_Friedel_coverage 0.000
_reflns_number_gt 10328
_reflns_number_total 13997
_reflns_threshold_expression 'I > 2\s(I)'
_cod_data_source_file c4dt03543g2.cif
_cod_data_source_block rah140018
_cod_depositor_comments 'Adding full bibliography for 7033511--7033516.cif.'
_cod_database_code 7033513
_shelx_space_group_comment
;
The symmetry employed for this shelxl refinement is uniquely defined
by the following loop, which should always be used as a source of
symmetry information in preference to the above space-group names.
They are only intended as comments.
;
_shelx_estimated_absorpt_t_min 0.960
_shelx_estimated_absorpt_t_max 0.982
_shelxl_version_number 2014/5

loop_
_space_group_symop_operation_xyz
'x, y, z'
'-x, -y, -z'

loop_
_atom_site_label
_atom_site_type_symbol
_atom_site_fract_x
_atom_site_fract_y
_atom_site_fract_z
_atom_site_U_iso_or_equiv
_atom_site_adp_type
_atom_site_occupancy
_atom_site_site_symmetry_order
_atom_site_calc_flag
_atom_site_refinement_flags_posn
_atom_site_refinement_flags_adp
Ni Ni 0.76442(2) 0.70045(2) 0.38553(2) 0.01549(9) Uani 1 1 d . .
P1 P 0.76595(5) 0.83278(4) 0.33364(4) 0.01710(13) Uani 1 1 d . .
P2 P 0.61059(4) 0.65718(4) 0.29162(4) 0.01542(13) Uani 1 1 d . .
P3 P 0.81122(5) 0.58480(4) 0.30650(4) 0.01689(13) Uani 1 1 d . .
C1 C 0.88298(18) 0.89052(15) 0.31894(15) 0.0200(5) Uani 1 1 d . .
C2 C 0.8941(2) 0.89756(18) 0.23311(17) 0.0281(6) Uani 1 1 d . .
H2 H 0.8376 0.8767 0.1794 0.034 Uiso 1 1 calc R U
C3 C 0.9884(2) 0.9354(2) 0.22684(18) 0.0373(7) Uani 1 1 d . .
H3 H 0.9962 0.9402 0.1684 0.045 Uiso 1 1 calc R U
C4 C 1.0713(2) 0.9661(2) 0.30485(19) 0.0350(6) Uani 1 1 d . .
H4 H 1.1355 0.9914 0.2997 0.042 Uiso 1 1 calc R U
C5 C 1.0603(2) 0.95985(18) 0.38999(17) 0.0290(6) Uani 1 1 d . .
H5 H 1.1169 0.9812 0.4435 0.035 Uiso 1 1 calc R U
C6 C 0.96719(19) 0.92257(16) 0.39723(16) 0.0249(5) Uani 1 1 d . .
H6 H 0.9600 0.9186 0.4560 0.030 Uiso 1 1 calc R U
C7 C 0.72046(17) 0.92557(15) 0.39451(15) 0.0181(5) Uani 1 1 d . .
C8 C 0.7221(2) 1.01252(16) 0.36876(17) 0.0271(6) Uani 1 1 d . .
H8 H 0.7518 1.0254 0.3224 0.032 Uiso 1 1 calc R U
C9 C 0.6803(2) 1.07986(16) 0.41095(18) 0.0305(6) Uani 1 1 d . .
H9 H 0.6802 1.1383 0.3923 0.037 Uiso 1 1 calc R U
C10 C 0.6390(2) 1.06254(17) 0.47980(17) 0.0277(6) Uani 1 1 d . .
H10 H 0.6111 1.1092 0.5086 0.033 Uiso 1 1 calc R U
C11 C 0.6380(2) 0.97764(17) 0.50681(17) 0.0260(5) Uani 1 1 d . .
H11 H 0.6099 0.9660 0.5544 0.031 Uiso 1 1 calc R U
C12 C 0.67858(18) 0.90865(16) 0.46392(15) 0.0213(5) Uani 1 1 d . .
H12 H 0.6775 0.8501 0.4823 0.026 Uiso 1 1 calc R U
C13 C 0.67016(18) 0.80652(15) 0.21963(14) 0.0195(5) Uani 1 1 d . .
H13A H 0.6548 0.8645 0.1981 0.023 Uiso 1 1 calc R U
H13B H 0.6959 0.7700 0.1749 0.023 Uiso 1 1 calc R U
C14 C 0.57446(17) 0.75105(15) 0.22935(15) 0.0187(5) Uani 1 1 d . .
H14A H 0.5259 0.7247 0.1680 0.022 Uiso 1 1 calc R U
H14B H 0.5407 0.7920 0.2633 0.022 Uiso 1 1 calc R U
C15 C 0.50841(17) 0.62167(15) 0.33837(14) 0.0178(5) Uani 1 1 d . .
C16 C 0.44069(18) 0.68001(17) 0.35369(15) 0.0230(5) Uani 1 1 d . .
H16 H 0.4477 0.7406 0.3401 0.028 Uiso 1 1 calc R U
C17 C 0.36335(19) 0.64946(18) 0.38867(17) 0.0265(5) Uani 1 1 d . .
H17 H 0.3173 0.6892 0.3989 0.032 Uiso 1 1 calc R U
C18 C 0.35261(19) 0.56059(18) 0.40903(16) 0.0267(5) Uani 1 1 d . .
H18 H 0.2986 0.5395 0.4319 0.032 Uiso 1 1 calc R U
C19 C 0.42063(19) 0.50350(17) 0.39582(16) 0.0253(5) Uani 1 1 d . .
H19 H 0.4137 0.4432 0.4100 0.030 Uiso 1 1 calc R U
C20 C 0.49895(18) 0.53369(16) 0.36199(15) 0.0204(5) Uani 1 1 d . .
H20 H 0.5466 0.4946 0.3547 0.025 Uiso 1 1 calc R U
C21 C 0.60926(17) 0.55678(15) 0.20527(14) 0.0187(5) Uani 1 1 d . .
H21A H 0.5878 0.4988 0.2250 0.022 Uiso 1 1 calc R U
H21B H 0.5594 0.5590 0.1460 0.022 Uiso 1 1 calc R U
C22 C 0.71432(17) 0.55724(16) 0.19322(14) 0.0197(5) Uani 1 1 d . .
H22A H 0.7273 0.6039 0.1560 0.024 Uiso 1 1 calc R U
H22B H 0.7180 0.4958 0.1608 0.024 Uiso 1 1 calc R U
C23 C 0.80963(18) 0.47781(15) 0.35295(15) 0.0188(5) Uani 1 1 d . .
C24 C 0.75934(18) 0.39176(16) 0.30115(16) 0.0222(5) Uani 1 1 d . .
H24 H 0.7229 0.3864 0.2382 0.027 Uiso 1 1 calc R U
C25 C 0.7624(2) 0.31320(17) 0.34182(18) 0.0272(5) Uani 1 1 d . .
H25 H 0.7276 0.2545 0.3065 0.033 Uiso 1 1 calc R U
C26 C 0.8161(2) 0.32045(17) 0.43353(18) 0.0276(6) Uani 1 1 d . .
H26 H 0.8186 0.2668 0.4607 0.033 Uiso 1 1 calc R U
C27 C 0.86619(19) 0.40646(17) 0.48568(16) 0.0247(5) Uani 1 1 d . .
H27 H 0.9026 0.4117 0.5486 0.030 Uiso 1 1 calc R U
C28 C 0.86285(18) 0.48471(16) 0.44551(16) 0.0219(5) Uani 1 1 d . .
H28 H 0.8970 0.5434 0.4813 0.026 Uiso 1 1 calc R U
C29 C 0.93198(17) 0.59851(15) 0.28000(14) 0.0184(5) Uani 1 1 d . .
C30 C 0.9696(2) 0.52302(16) 0.24615(17) 0.0258(5) Uani 1 1 d . .
H30 H 0.9342 0.4621 0.2398 0.031 Uiso 1 1 calc R U
C31 C 1.0584(2) 0.53591(18) 0.22165(19) 0.0309(6) Uani 1 1 d . .
H31 H 1.0837 0.4839 0.1988 0.037 Uiso 1 1 calc R U
C32 C 1.1102(2) 0.62397(18) 0.23029(19) 0.0309(6) Uani 1 1 d . .
H32 H 1.1704 0.6327 0.2123 0.037 Uiso 1 1 calc R U
C33 C 1.0742(2) 0.69943(19) 0.2652(2) 0.0399(7) Uani 1 1 d . .
H33 H 1.1104 0.7601 0.2721 0.048 Uiso 1 1 calc R U
C34 C 0.9853(2) 0.68674(17) 0.2903(2) 0.0312(6) Uani 1 1 d . .
H34 H 0.9610 0.7388 0.3145 0.037 Uiso 1 1 calc R U
C35 C 0.85064(17) 0.70741(15) 0.56936(15) 0.0175(5) Uani 1 1 d . .
C36 C 0.90040(17) 0.70984(15) 0.66674(15) 0.0188(5) Uani 1 1 d . .
C37 C 1.00671(19) 0.72648(16) 0.70082(15) 0.0230(5) Uani 1 1 d . .
H37 H 1.0464 0.7356 0.6606 0.028 Uiso 1 1 calc R U
C38 C 1.05494(19) 0.72977(16) 0.79336(15) 0.0228(5) Uani 1 1 d . .
H38 H 1.1274 0.7394 0.8154 0.027 Uiso 1 1 calc R U
C39 C 0.99860(18) 0.71908(16) 0.85400(15) 0.0218(5) Uani 1 1 d . .
C40 C 0.89258(19) 0.70253(16) 0.81954(15) 0.0215(5) Uani 1 1 d . .
H40 H 0.8530 0.6951 0.8601 0.026 Uiso 1 1 calc R U
C41 C 0.84364(18) 0.69670(15) 0.72686(15) 0.0202(5) Uani 1 1 d . .
H41 H 0.7712 0.6837 0.7044 0.024 Uiso 1 1 calc R U
C42 C 1.0508(2) 0.7237(2) 0.95456(16) 0.0316(6) Uani 1 1 d . .
H42A H 1.0139 0.7567 0.9908 0.047 Uiso 1 1 calc R U
H42B H 1.1211 0.7565 0.9707 0.047 Uiso 1 1 calc R U
H42C H 1.0513 0.6608 0.9674 0.047 Uiso 1 1 calc R U
S1 S 0.91297(4) 0.74336(4) 0.49657(4) 0.02155(14) Uani 1 1 d . .
S2 S 0.72636(4) 0.66795(4) 0.51194(4) 0.01786(13) Uani 1 1 d . .
B B 0.6249(2) 0.75729(18) -0.08428(17) 0.0189(5) Uani 1 1 d . .
C43 C 0.68817(18) 0.85730(15) -0.01994(15) 0.0202(5) Uani 1 1 d . .
C44 C 0.6474(2) 0.91776(16) 0.03226(15) 0.0235(5) Uani 1 1 d . .
H44 H 0.5804 0.8988 0.0350 0.028 Uiso 1 1 calc R U
C45 C 0.7006(2) 1.00506(17) 0.08073(17) 0.0309(6) Uani 1 1 d . .
H45 H 0.6698 1.0436 0.1157 0.037 Uiso 1 1 calc R U
C46 C 0.7977(2) 1.03506(18) 0.07764(18) 0.0347(7) Uani 1 1 d . .
H46 H 0.8340 1.0943 0.1101 0.042 Uiso 1 1 calc R U
C47 C 0.8414(2) 0.97770(18) 0.02671(17) 0.0302(6) Uani 1 1 d . .
H47 H 0.9077 0.9981 0.0229 0.036 Uiso 1 1 calc R U
C48 C 0.7886(2) 0.89046(17) -0.01881(16) 0.0252(5) Uani 1 1 d . .
H48 H 0.8216 0.8512 -0.0507 0.030 Uiso 1 1 calc R U
C49 C 0.69525(18) 0.67495(16) -0.07025(15) 0.0194(5) Uani 1 1 d . .
C50 C 0.77731(18) 0.67742(16) 0.00805(15) 0.0216(5) Uani 1 1 d . .
H50 H 0.7955 0.7302 0.0556 0.026 Uiso 1 1 calc R U
C51 C 0.83343(19) 0.60547(17) 0.01904(16) 0.0252(5) Uani 1 1 d . .
H51 H 0.8889 0.6103 0.0730 0.030 Uiso 1 1 calc R U
C52 C 0.8083(2) 0.52712(17) -0.04869(17) 0.0262(5) Uani 1 1 d . .
H52 H 0.8465 0.4782 -0.0418 0.031 Uiso 1 1 calc R U
C53 C 0.72636(19) 0.52107(16) -0.12683(17) 0.0246(5) Uani 1 1 d . .
H53 H 0.7075 0.4674 -0.1734 0.030 Uiso 1 1 calc R U
C54 C 0.67218(18) 0.59384(16) -0.13648(16) 0.0219(5) Uani 1 1 d . .
H54 H 0.6168 0.5885 -0.1906 0.026 Uiso 1 1 calc R U
C55 C 0.59503(18) 0.76767(15) -0.19394(15) 0.0193(5) Uani 1 1 d . .
C56 C 0.66018(19) 0.82156(16) -0.22959(16) 0.0234(5) Uani 1 1 d . .
H56 H 0.7211 0.8583 -0.1885 0.028 Uiso 1 1 calc R U
C57 C 0.6389(2) 0.82324(17) -0.32279(16) 0.0246(5) Uani 1 1 d . .
H57 H 0.6855 0.8602 -0.3439 0.030 Uiso 1 1 calc R U
C58 C 0.5506(2) 0.77171(17) -0.38490(16) 0.0253(5) Uani 1 1 d . .
H58 H 0.5361 0.7727 -0.4485 0.030 Uiso 1 1 calc R U
C59 C 0.4837(2) 0.71865(17) -0.35252(16) 0.0261(5) Uani 1 1 d . .
H59 H 0.4222 0.6833 -0.3940 0.031 Uiso 1 1 calc R U
C60 C 0.50642(19) 0.71686(16) -0.25910(16) 0.0238(5) Uani 1 1 d . .
H60 H 0.4595 0.6794 -0.2388 0.029 Uiso 1 1 calc R U
C61 C 0.51952(18) 0.72498(15) -0.05942(14) 0.0203(5) Uani 1 1 d . .
C62 C 0.50205(18) 0.64651(15) -0.01999(15) 0.0197(5) Uani 1 1 d . .
H62 H 0.5540 0.6098 -0.0068 0.024 Uiso 1 1 calc R U
C63 C 0.41223(18) 0.62064(16) 0.00039(15) 0.0213(5) Uani 1 1 d . .
H63 H 0.4035 0.5668 0.0261 0.026 Uiso 1 1 calc R U
C64 C 0.33510(19) 0.67335(17) -0.01681(16) 0.0240(5) Uani 1 1 d . .
H64 H 0.2738 0.6565 -0.0024 0.029 Uiso 1 1 calc R U
C65 C 0.34943(19) 0.75169(17) -0.05580(16) 0.0263(5) Uani 1 1 d . .
H65 H 0.2977 0.7888 -0.0678 0.032 Uiso 1 1 calc R U
C66 C 0.43847(19) 0.77520(16) -0.07687(16) 0.0228(5) Uani 1 1 d . .
H66 H 0.4455 0.8280 -0.1046 0.027 Uiso 1 1 calc R U
O O 0.41190(16) 0.89094(14) 0.29583(13) 0.0391(5) Uani 1 1 d . .
C67 C 0.3091(3) 0.8553(2) 0.2484(3) 0.0618(11) Uani 1 1 d . .
H67A H 0.2664 0.8639 0.2896 0.074 Uiso 1 1 calc R U
H67B H 0.3005 0.7884 0.2240 0.074 Uiso 1 1 calc R U
C68 C 0.2785(3) 0.9082(3) 0.1705(3) 0.0678(12) Uani 1 1 d . .
H68A H 0.2297 0.8676 0.1153 0.081 Uiso 1 1 calc R U
H68B H 0.2473 0.9616 0.1886 0.081 Uiso 1 1 calc R U
C69 C 0.3767(3) 0.9392(2) 0.1542(2) 0.0553(10) Uani 1 1 d . .
H69A H 0.3753 0.9961 0.1275 0.066 Uiso 1 1 calc R U
H69B H 0.3941 0.8904 0.1134 0.066 Uiso 1 1 calc R U
C70 C 0.4497(2) 0.95716(19) 0.2493(2) 0.0389(7) Uani 1 1 d . .
H70A H 0.5191 0.9496 0.2475 0.047 Uiso 1 1 calc R U
H70B H 0.4524 1.0208 0.2808 0.047 Uiso 1 1 calc R U

loop_
_atom_site_aniso_label
_atom_site_aniso_U_11
_atom_site_aniso_U_22
_atom_site_aniso_U_33
_atom_site_aniso_U_23
_atom_site_aniso_U_13
_atom_site_aniso_U_12
Ni 0.01487(16) 0.01770(14) 0.01178(14) 0.00120(10) 0.00236(11) 0.00043(11)
P1 0.0189(3) 0.0176(3) 0.0134(3) 0.0019(2) 0.0046(2) 0.0000(2)
P2 0.0140(3) 0.0169(3) 0.0135(3) 0.0018(2) 0.0025(2) 0.0005(2)
P3 0.0167(3) 0.0187(3) 0.0142(3) 0.0019(2) 0.0039(2) 0.0021(2)
C1 0.0214(13) 0.0181(10) 0.0202(11) 0.0013(8) 0.0075(9) 0.0012(9)
C2 0.0247(14) 0.0367(14) 0.0221(12) 0.0081(10) 0.0060(10) 0.0015(11)
C3 0.0301(16) 0.0591(18) 0.0249(13) 0.0144(13) 0.0116(11) 0.0002(14)
C4 0.0220(14) 0.0479(17) 0.0357(15) 0.0101(13) 0.0120(11) -0.0021(12)
C5 0.0243(14) 0.0326(13) 0.0250(12) 0.0007(10) 0.0061(10) -0.0053(11)
C6 0.0293(14) 0.0245(12) 0.0172(11) -0.0013(9) 0.0064(10) -0.0009(10)
C7 0.0159(12) 0.0188(10) 0.0167(10) 0.0021(8) 0.0025(9) -0.0011(9)
C8 0.0332(15) 0.0242(12) 0.0254(12) 0.0067(10) 0.0115(11) 0.0022(11)
C9 0.0405(17) 0.0178(11) 0.0364(14) 0.0058(10) 0.0151(12) 0.0072(11)
C10 0.0290(14) 0.0242(12) 0.0293(13) -0.0009(10) 0.0097(11) 0.0068(11)
C11 0.0286(14) 0.0263(12) 0.0256(12) 0.0030(10) 0.0129(10) 0.0056(11)
C12 0.0242(13) 0.0207(11) 0.0196(11) 0.0037(9) 0.0077(9) 0.0036(10)
C13 0.0225(13) 0.0213(11) 0.0142(10) 0.0029(8) 0.0058(9) 0.0019(9)
C14 0.0188(12) 0.0189(10) 0.0159(10) 0.0040(8) 0.0014(9) 0.0016(9)
C15 0.0158(12) 0.0219(11) 0.0124(9) -0.0003(8) 0.0024(8) -0.0008(9)
C16 0.0235(13) 0.0251(12) 0.0201(11) 0.0034(9) 0.0067(10) 0.0043(10)
C17 0.0210(13) 0.0355(13) 0.0243(12) 0.0026(10) 0.0092(10) 0.0071(11)
C18 0.0206(13) 0.0352(13) 0.0229(12) 0.0042(10) 0.0084(10) -0.0037(11)
C19 0.0268(14) 0.0264(12) 0.0203(11) 0.0034(9) 0.0064(10) -0.0019(10)
C20 0.0198(12) 0.0219(11) 0.0181(11) 0.0023(9) 0.0047(9) 0.0022(9)
C21 0.0179(12) 0.0203(11) 0.0144(10) 0.0008(8) 0.0014(8) 0.0010(9)
C22 0.0220(12) 0.0207(11) 0.0146(10) 0.0009(8) 0.0039(9) 0.0035(9)
C23 0.0172(12) 0.0221(11) 0.0201(11) 0.0055(9) 0.0086(9) 0.0058(9)
C24 0.0192(13) 0.0249(11) 0.0224(11) 0.0051(9) 0.0064(9) 0.0022(10)
C25 0.0264(14) 0.0234(12) 0.0323(13) 0.0055(10) 0.0111(11) 0.0007(10)
C26 0.0268(14) 0.0302(13) 0.0324(13) 0.0158(11) 0.0131(11) 0.0088(11)
C27 0.0230(13) 0.0324(13) 0.0213(11) 0.0091(10) 0.0069(10) 0.0093(11)
C28 0.0211(13) 0.0247(11) 0.0207(11) 0.0036(9) 0.0067(9) 0.0062(10)
C29 0.0169(12) 0.0226(11) 0.0157(10) 0.0039(8) 0.0039(9) 0.0049(9)
C30 0.0281(14) 0.0211(11) 0.0305(13) 0.0043(10) 0.0133(11) 0.0025(10)
C31 0.0316(16) 0.0267(13) 0.0401(15) 0.0045(11) 0.0183(12) 0.0111(11)
C32 0.0224(14) 0.0335(14) 0.0399(15) 0.0035(11) 0.0158(12) 0.0044(11)
C33 0.0327(17) 0.0263(13) 0.064(2) -0.0036(13) 0.0286(15) -0.0016(12)
C34 0.0281(15) 0.0215(12) 0.0469(16) 0.0006(11) 0.0195(12) 0.0032(11)
C35 0.0179(12) 0.0184(10) 0.0165(10) 0.0025(8) 0.0061(9) 0.0032(9)
C36 0.0185(12) 0.0207(11) 0.0157(10) 0.0015(8) 0.0040(9) 0.0019(9)
C37 0.0229(13) 0.0272(12) 0.0179(11) 0.0023(9) 0.0065(9) 0.0022(10)
C38 0.0189(13) 0.0254(12) 0.0189(11) 0.0002(9) 0.0007(9) 0.0007(10)
C39 0.0236(13) 0.0215(11) 0.0173(11) 0.0022(9) 0.0027(9) 0.0024(10)
C40 0.0249(13) 0.0234(11) 0.0164(10) 0.0046(9) 0.0069(9) 0.0026(10)
C41 0.0174(12) 0.0244(11) 0.0183(11) 0.0048(9) 0.0038(9) 0.0037(9)
C42 0.0264(14) 0.0466(16) 0.0175(11) 0.0057(11) 0.0018(10) 0.0012(12)
S1 0.0171(3) 0.0302(3) 0.0143(3) 0.0039(2) 0.0027(2) -0.0024(2)
S2 0.0165(3) 0.0221(3) 0.0141(2) 0.0028(2) 0.0042(2) 0.0015(2)
B 0.0205(14) 0.0213(12) 0.0137(11) 0.0021(9) 0.0033(10) 0.0044(10)
C43 0.0250(13) 0.0201(11) 0.0151(10) 0.0059(8) 0.0039(9) 0.0044(10)
C44 0.0305(14) 0.0214(11) 0.0181(11) 0.0052(9) 0.0054(10) 0.0060(10)
C45 0.0434(17) 0.0233(12) 0.0240(12) 0.0034(10) 0.0059(11) 0.0091(12)
C46 0.0431(17) 0.0223(12) 0.0278(13) 0.0019(10) -0.0011(12) -0.0037(12)
C47 0.0288(15) 0.0316(13) 0.0243(12) 0.0076(10) 0.0018(11) -0.0046(11)
C48 0.0283(14) 0.0253(12) 0.0209(11) 0.0070(9) 0.0053(10) 0.0026(10)
C49 0.0186(12) 0.0246(11) 0.0175(10) 0.0054(9) 0.0091(9) 0.0030(9)
C50 0.0242(13) 0.0280(12) 0.0155(10) 0.0057(9) 0.0085(9) 0.0066(10)
C51 0.0229(13) 0.0368(14) 0.0195(11) 0.0117(10) 0.0077(10) 0.0080(11)
C52 0.0270(14) 0.0291(13) 0.0324(13) 0.0140(11) 0.0172(11) 0.0131(11)
C53 0.0267(14) 0.0203(11) 0.0288(12) 0.0022(9) 0.0125(10) 0.0037(10)
C54 0.0182(12) 0.0249(11) 0.0223(11) 0.0038(9) 0.0067(9) 0.0022(10)
C55 0.0248(13) 0.0186(10) 0.0156(10) 0.0020(8) 0.0079(9) 0.0056(9)
C56 0.0245(13) 0.0242(12) 0.0210(11) 0.0040(9) 0.0059(10) 0.0048(10)
C57 0.0285(14) 0.0272(12) 0.0222(11) 0.0091(9) 0.0112(10) 0.0063(11)
C58 0.0309(15) 0.0319(13) 0.0159(11) 0.0066(9) 0.0073(10) 0.0125(11)
C59 0.0263(14) 0.0312(13) 0.0172(11) 0.0007(9) 0.0022(10) 0.0060(11)
C60 0.0245(13) 0.0266(12) 0.0192(11) 0.0036(9) 0.0057(9) 0.0026(10)
C61 0.0243(13) 0.0211(11) 0.0131(10) -0.0023(8) 0.0047(9) 0.0037(10)
C62 0.0209(12) 0.0210(11) 0.0154(10) 0.0005(8) 0.0033(9) 0.0047(9)
C63 0.0233(13) 0.0216(11) 0.0164(10) 0.0006(8) 0.0050(9) 0.0002(10)
C64 0.0184(13) 0.0288(12) 0.0230(12) -0.0007(9) 0.0078(10) 0.0002(10)
C65 0.0219(14) 0.0301(13) 0.0245(12) 0.0000(10) 0.0042(10) 0.0077(11)
C66 0.0250(14) 0.0225(11) 0.0210(11) 0.0037(9) 0.0060(10) 0.0064(10)
O 0.0405(12) 0.0438(11) 0.0341(11) 0.0140(9) 0.0082(9) 0.0110(10)
C67 0.0336(19) 0.051(2) 0.101(3) 0.040(2) 0.0089(19) 0.0043(16)
C68 0.050(2) 0.057(2) 0.066(2) 0.0142(19) -0.0262(18) -0.0059(18)
C69 0.093(3) 0.0498(19) 0.0320(16) 0.0115(14) 0.0267(18) 0.025(2)
C70 0.0342(17) 0.0257(13) 0.0547(19) 0.0028(12) 0.0115(14) 0.0068(12)

loop_
_atom_type_symbol
_atom_type_description
_atom_type_scat_dispersion_real
_atom_type_scat_dispersion_imag
_atom_type_scat_source
C C 0.0029 0.0015 'International Tables Vol C Tables 4.2.6.8 and 6.1.1.4'
H H 0.0000 0.0000 'International Tables Vol C Tables 4.2.6.8 and 6.1.1.4'
B B 0.0014 0.0006 'International Tables Vol C Tables 4.2.6.8 and 6.1.1.4'
P P 0.0833 0.0894 'International Tables Vol C Tables 4.2.6.8 and 6.1.1.4'
S S 0.1002 0.1169 'International Tables Vol C Tables 4.2.6.8 and 6.1.1.4'
Ni Ni 0.2326 1.0569 'International Tables Vol C Tables 4.2.6.8 and 6.1.1.4'
O O 0.0101 0.0057 'International Tables Vol C Tables 4.2.6.8 and 6.1.1.4'

loop_
_geom_angle_atom_site_label_1
_geom_angle_atom_site_label_2
_geom_angle_atom_site_label_3
_geom_angle
P1 Ni P2 87.12(2)
P1 Ni P3 116.66(3)
P1 Ni S1 96.26(3)
P1 Ni S2 128.40(3)
P2 Ni P3 88.01(3)
P2 Ni S1 172.48(3)
P2 Ni S2 96.43(3)
P3 Ni S1 96.40(3)
P3 Ni S2 114.91(3)
S1 Ni S2 76.21(3)
Ni P1 C1 119.93(8)
Ni P1 C7 116.67(7)
Ni P1 C13 105.63(7)
C1 P1 C7 103.91(10)
C1 P1 C13 106.45(10)
C7 P1 C13 102.54(11)
Ni P2 C14 109.28(7)
Ni P2 C15 118.19(7)
Ni P2 C21 109.06(8)
C14 P2 C15 107.40(11)
C14 P2 C21 106.99(10)
C15 P2 C21 105.37(10)
Ni P3 C22 105.33(8)
Ni P3 C23 114.76(8)
Ni P3 C29 121.98(8)
C22 P3 C23 106.15(10)
C22 P3 C29 103.81(11)
C23 P3 C29 103.39(10)
P1 C1 C2 122.72(18)
P1 C1 C6 117.96(18)
C2 C1 C6 119.1(2)
C1 C2 H2 120.3
C1 C2 C3 119.4(2)
H2 C2 C3 120.3
C2 C3 H3 119.6
C2 C3 C4 120.8(2)
H3 C3 C4 119.6
C3 C4 H4 120.1
C3 C4 C5 119.9(3)
H4 C4 C5 120.1
C4 C5 H5 120.0
C4 C5 C6 120.0(2)
H5 C5 C6 120.0
C1 C6 C5 120.8(2)
C1 C6 H6 119.6
C5 C6 H6 119.6
P1 C7 C8 120.69(18)
P1 C7 C12 120.05(17)
C8 C7 C12 119.2(2)
C7 C8 H8 120.0
C7 C8 C9 120.0(2)
H8 C8 C9 120.0
C8 C9 H9 119.8
C8 C9 C10 120.5(2)
H9 C9 C10 119.8
C9 C10 H10 119.9
C9 C10 C11 120.2(2)
H10 C10 C11 119.9
C10 C11 H11 120.1
C10 C11 C12 119.9(2)
H11 C11 C12 120.1
C7 C12 C11 120.3(2)
C7 C12 H12 119.9
C11 C12 H12 119.9
P1 C13 H13A 110.3
P1 C13 H13B 110.3
P1 C13 C14 107.01(14)
H13A C13 H13B 108.6
H13A C13 C14 110.3
H13B C13 C14 110.3
P2 C14 C13 109.15(15)
P2 C14 H14A 109.9
P2 C14 H14B 109.9
C13 C14 H14A 109.9
C13 C14 H14B 109.9
H14A C14 H14B 108.3
P2 C15 C16 122.09(17)
P2 C15 C20 118.83(18)
C16 C15 C20 119.1(2)
C15 C16 H16 120.0
C15 C16 C17 120.0(2)
H16 C16 C17 120.0
C16 C17 H17 119.8
C16 C17 C18 120.4(2)
H17 C17 C18 119.8
C17 C18 H18 120.1
C17 C18 C19 119.8(2)
H18 C18 C19 120.1
C18 C19 H19 119.9
C18 C19 C20 120.3(2)
H19 C19 C20 119.9
C15 C20 C19 120.4(2)
C15 C20 H20 119.8
C19 C20 H20 119.8
P2 C21 H21A 109.5
P2 C21 H21B 109.5
P2 C21 C22 110.52(15)
H21A C21 H21B 108.1
H21A C21 C22 109.5
H21B C21 C22 109.5
P3 C22 C21 109.29(15)
P3 C22 H22A 109.8
P3 C22 H22B 109.8
C21 C22 H22A 109.8
C21 C22 H22B 109.8
H22A C22 H22B 108.3
P3 C23 C24 123.52(17)
P3 C23 C28 117.07(17)
C24 C23 C28 119.4(2)
C23 C24 H24 120.0
C23 C24 C25 119.9(2)
H24 C24 C25 120.0
C24 C25 H25 119.8
C24 C25 C26 120.4(2)
H25 C25 C26 119.8
C25 C26 H26 120.1
C25 C26 C27 119.9(2)
H26 C26 C27 120.1
C26 C27 H27 120.1
C26 C27 C28 119.8(2)
H27 C27 C28 120.1
C23 C28 C27 120.6(2)
C23 C28 H28 119.7
C27 C28 H28 119.7
P3 C29 C30 121.72(18)
P3 C29 C34 119.07(18)
C30 C29 C34 119.2(2)
C29 C30 H30 119.8
C29 C30 C31 120.4(2)
H30 C30 C31 119.8
C30 C31 H31 119.9
C30 C31 C32 120.3(2)
H31 C31 C32 119.9
C31 C32 H32 120.1
C31 C32 C33 119.7(2)
H32 C32 C33 120.1
C32 C33 H33 119.9
C32 C33 C34 120.2(2)
H33 C33 C34 119.9
C29 C34 C33 120.2(2)
C29 C34 H34 119.9
C33 C34 H34 119.9
C36 C35 S1 123.75(17)
C36 C35 S2 126.39(17)
S1 C35 S2 109.85(12)
C35 C36 C37 119.8(2)
C35 C36 C41 121.3(2)
C37 C36 C41 118.9(2)
C36 C37 H37 119.8
C36 C37 C38 120.4(2)
H37 C37 C38 119.8
C37 C38 H38 119.6
C37 C38 C39 120.9(2)
H38 C38 C39 119.6
C38 C39 C40 118.4(2)
C38 C39 C42 121.0(2)
C40 C39 C42 120.6(2)
C39 C40 H40 119.4
C39 C40 C41 121.2(2)
H40 C40 C41 119.4
C36 C41 C40 120.2(2)
C36 C41 H41 119.9
C40 C41 H41 119.9
C39 C42 H42A 109.5
C39 C42 H42B 109.5
C39 C42 H42C 109.5
H42A C42 H42B 109.5
H42A C42 H42C 109.5
H42B C42 H42C 109.5
Ni S1 C35 87.25(8)
Ni S2 C35 86.69(8)
C43 B C49 111.06(19)
C43 B C55 109.15(18)
C43 B C61 111.34(19)
C49 B C55 107.98(18)
C49 B C61 108.30(18)
C55 B C61 108.94(19)
B C43 C44 124.5(2)
B C43 C48 120.8(2)
C44 C43 C48 114.6(2)
C43 C44 H44 118.5
C43 C44 C45 123.1(2)
H44 C44 C45 118.5
C44 C45 H45 120.0
C44 C45 C46 120.0(3)
H45 C45 C46 120.0
C45 C46 H46 120.4
C45 C46 C47 119.2(2)
H46 C46 C47 120.4
C46 C47 H47 120.0
C46 C47 C48 120.0(3)
H47 C47 C48 120.0
C43 C48 C47 123.1(2)
C43 C48 H48 118.4
C47 C48 H48 118.4
B C49 C50 124.1(2)
B C49 C54 120.8(2)
C50 C49 C54 115.1(2)
C49 C50 H50 118.6
C49 C50 C51 122.8(2)
H50 C50 C51 118.6
C50 C51 H51 120.0
C50 C51 C52 120.0(2)
H51 C51 C52 120.0
C51 C52 H52 120.4
C51 C52 C53 119.1(2)
H52 C52 C53 120.4
C52 C53 H53 120.1
C52 C53 C54 119.8(2)
H53 C53 C54 120.1
C49 C54 C53 123.2(2)
C49 C54 H54 118.4
C53 C54 H54 118.4
B C55 C56 123.0(2)
B C55 C60 121.9(2)
C56 C55 C60 114.9(2)
C55 C56 H56 118.7
C55 C56 C57 122.6(2)
H56 C56 C57 118.7
C56 C57 H57 119.7
C56 C57 C58 120.7(2)
H57 C57 C58 119.7
C57 C58 H58 120.7
C57 C58 C59 118.6(2)
H58 C58 C59 120.7
C58 C59 H59 119.9
C58 C59 C60 120.2(2)
H59 C59 C60 119.9
C55 C60 C59 123.1(2)
C55 C60 H60 118.5
C59 C60 H60 118.5
B C61 C62 124.0(2)
B C61 C66 121.2(2)
C62 C61 C66 114.8(2)
C61 C62 H62 118.6
C61 C62 C63 122.9(2)
H62 C62 C63 118.6
C62 C63 H63 119.9
C62 C63 C64 120.1(2)
H63 C63 C64 119.9
C63 C64 H64 120.6
C63 C64 C65 118.7(2)
H64 C64 C65 120.6
C64 C65 H65 119.9
C64 C65 C66 120.1(2)
H65 C65 C66 119.9
C61 C66 C65 123.3(2)
C61 C66 H66 118.4
C65 C66 H66 118.4
C67 O C70 109.2(2)
O C67 H67A 110.4
O C67 H67B 110.4
O C67 C68 106.7(3)
H67A C67 H67B 108.6
H67A C67 C68 110.4
H67B C67 C68 110.4
C67 C68 H68A 111.1
C67 C68 H68B 111.1
C67 C68 C69 103.1(3)
H68A C68 H68B 109.1
H68A C68 C69 111.1
H68B C68 C69 111.1
C68 C69 H69A 111.4
C68 C69 H69B 111.4
C68 C69 C70 101.7(3)
H69A C69 H69B 109.3
H69A C69 C70 111.4
H69B C69 C70 111.4
O C70 C69 106.1(2)
O C70 H70A 110.5
O C70 H70B 110.5
C69 C70 H70A 110.5
C69 C70 H70B 110.5
H70A C70 H70B 108.7

loop_
_geom_bond_atom_site_label_1
_geom_bond_atom_site_label_2
_geom_bond_distance
Ni P1 2.2204(8)
Ni P2 2.1757(8)
Ni P3 2.2315(8)
Ni S1 2.2327(8)
Ni S2 2.2599(8)
P1 C1 1.824(2)
P1 C7 1.832(2)
P1 C13 1.842(2)
P2 C14 1.842(2)
P2 C15 1.815(2)
P2 C21 1.849(2)
P3 C22 1.841(2)
P3 C23 1.830(2)
P3 C29 1.824(2)
C1 C2 1.394(3)
C1 C6 1.402(3)
C2 H2 0.950
C2 C3 1.392(4)
C3 H3 0.950
C3 C4 1.387(4)
C4 H4 0.950
C4 C5 1.381(4)
C5 H5 0.950
C5 C6 1.380(4)
C6 H6 0.950
C7 C8 1.400(3)
C7 C12 1.392(3)
C8 H8 0.950
C8 C9 1.388(4)
C9 H9 0.950
C9 C10 1.381(4)
C10 H10 0.950
C10 C11 1.380(3)
C11 H11 0.950
C11 C12 1.400(3)
C12 H12 0.950
C13 H13A 0.990
C13 H13B 0.990
C13 C14 1.527(3)
C14 H14A 0.990
C14 H14B 0.990
C15 C16 1.397(3)
C15 C20 1.403(3)
C16 H16 0.950
C16 C17 1.384(3)
C17 H17 0.950
C17 C18 1.396(4)
C18 H18 0.950
C18 C19 1.379(4)
C19 H19 0.950
C19 C20 1.383(3)
C20 H20 0.950
C21 H21A 0.990
C21 H21B 0.990
C21 C22 1.517(3)
C22 H22A 0.990
C22 H22B 0.990
C23 C24 1.391(3)
C23 C28 1.398(3)
C24 H24 0.950
C24 C25 1.398(3)
C25 H25 0.950
C25 C26 1.387(4)
C26 H26 0.950
C26 C27 1.391(4)
C27 H27 0.950
C27 C28 1.390(3)
C28 H28 0.950
C29 C30 1.389(3)
C29 C34 1.384(3)
C30 H30 0.950
C30 C31 1.383(4)
C31 H31 0.950
C31 C32 1.379(4)
C32 H32 0.950
C32 C33 1.382(4)
C33 H33 0.950
C33 C34 1.390(4)
C34 H34 0.950
C35 C36 1.464(3)
C35 S1 1.701(2)
C35 S2 1.687(2)
C36 C37 1.396(3)
C36 C41 1.393(3)
C37 H37 0.950
C37 C38 1.391(3)
C38 H38 0.950
C38 C39 1.390(3)
C39 C40 1.392(3)
C39 C42 1.509(3)
C40 H40 0.950
C40 C41 1.389(3)
C41 H41 0.950
C42 H42A 0.980
C42 H42B 0.980
C42 H42C 0.980
B C43 1.653(3)
B C49 1.654(4)
B C55 1.664(3)
B C61 1.643(4)
C43 C44 1.396(3)
C43 C48 1.411(3)
C44 H44 0.950
C44 C45 1.400(3)
C45 H45 0.950
C45 C46 1.379(4)
C46 H46 0.950
C46 C47 1.384(4)
C47 H47 0.950
C47 C48 1.387(3)
C48 H48 0.950
C49 C50 1.403(3)
C49 C54 1.404(3)
C50 H50 0.950
C50 C51 1.397(3)
C51 H51 0.950
C51 C52 1.386(4)
C52 H52 0.950
C52 C53 1.391(4)
C53 H53 0.950
C53 C54 1.390(3)
C54 H54 0.950
C55 C56 1.406(3)
C55 C60 1.399(3)
C56 H56 0.950
C56 C57 1.393(3)
C57 H57 0.950
C57 C58 1.381(3)
C58 H58 0.950
C58 C59 1.384(4)
C59 H59 0.950
C59 C60 1.395(3)
C60 H60 0.950
C61 C62 1.412(3)
C61 C66 1.408(3)
C62 H62 0.950
C62 C63 1.388(3)
C63 H63 0.950
C63 C64 1.389(3)
C64 H64 0.950
C64 C65 1.399(3)
C65 H65 0.950
C65 C66 1.377(4)
C66 H66 0.950
O C67 1.402(4)
O C70 1.426(3)
C67 H67A 0.990
C67 H67B 0.990
C67 C68 1.518(5)
C68 H68A 0.990
C68 H68B 0.990
C68 C69 1.481(5)
C69 H69A 0.990
C69 H69B 0.990
C69 C70 1.500(4)
C70 H70A 0.990
C70 H70B 0.990

loop_
_geom_torsion_atom_site_label_1
_geom_torsion_atom_site_label_2
_geom_torsion_atom_site_label_3
_geom_torsion_atom_site_label_4
_geom_torsion
Ni P1 C1 C2 111.3(2)
Ni P1 C1 C6 -63.7(2)
C7 P1 C1 C2 -116.2(2)
C7 P1 C1 C6 68.8(2)
C13 P1 C1 C2 -8.3(2)
C13 P1 C1 C6 176.66(18)
P1 C1 C2 C3 -174.4(2)
C6 C1 C2 C3 0.6(4)
C1 C2 C3 C4 -0.1(4)
C2 C3 C4 C5 -0.4(5)
C3 C4 C5 C6 0.4(4)
C4 C5 C6 C1 0.2(4)
P1 C1 C6 C5 174.57(19)
C2 C1 C6 C5 -0.6(4)
Ni P1 C7 C8 177.67(17)
Ni P1 C7 C12 -5.8(2)
C1 P1 C7 C8 43.3(2)
C1 P1 C7 C12 -140.23(19)
C13 P1 C7 C8 -67.5(2)
C13 P1 C7 C12 109.04(19)
P1 C7 C8 C9 175.1(2)
C12 C7 C8 C9 -1.4(4)
C7 C8 C9 C10 1.4(4)
C8 C9 C10 C11 -0.6(4)
C9 C10 C11 C12 -0.4(4)
P1 C7 C12 C11 -176.08(18)
C8 C7 C12 C11 0.5(3)
C10 C11 C12 C7 0.4(4)
Ni P1 C13 C14 46.86(16)
C1 P1 C13 C14 175.38(15)
C7 P1 C13 C14 -75.81(17)
P1 C13 C14 P2 -48.28(18)
Ni P2 C14 C13 29.87(17)
C15 P2 C14 C13 159.21(15)
C21 P2 C14 C13 -88.07(16)
Ni P2 C15 C16 101.44(18)
Ni P2 C15 C20 -76.89(18)
C14 P2 C15 C16 -22.6(2)
C14 P2 C15 C20 159.03(17)
C21 P2 C15 C16 -136.45(18)
C21 P2 C15 C20 45.22(19)
P2 C15 C16 C17 179.39(18)
C20 C15 C16 C17 -2.3(3)
C15 C16 C17 C18 0.2(4)
C16 C17 C18 C19 1.2(4)
C17 C18 C19 C20 -0.4(4)
C18 C19 C20 C15 -1.8(3)
P2 C15 C20 C19 -178.52(17)
C16 C15 C20 C19 3.1(3)
Ni P2 C21 C22 -25.76(16)
C14 P2 C21 C22 92.33(16)
C15 P2 C21 C22 -153.58(15)
P2 C21 C22 P3 43.95(18)
Ni P3 C22 C21 -43.12(16)
C23 P3 C22 C21 78.99(17)
C29 P3 C22 C21 -172.38(15)
Ni P3 C23 C24 127.95(19)
Ni P3 C23 C28 -52.4(2)
C22 P3 C23 C24 12.1(2)
C22 P3 C23 C28 -168.31(19)
C29 P3 C23 C24 -96.9(2)
C29 P3 C23 C28 82.8(2)
P3 C23 C24 C25 179.57(19)
C28 C23 C24 C25 -0.1(4)
C23 C24 C25 C26 -0.5(4)
C24 C25 C26 C27 0.7(4)
C25 C26 C27 C28 -0.5(4)
C26 C27 C28 C23 -0.1(4)
P3 C23 C28 C27 -179.33(18)
C24 C23 C28 C27 0.3(4)
Ni P3 C29 C30 167.86(16)
Ni P3 C29 C34 -14.9(2)
C22 P3 C29 C30 -73.8(2)
C22 P3 C29 C34 103.4(2)
C23 P3 C29 C30 36.8(2)
C23 P3 C29 C34 -145.9(2)
P3 C29 C30 C31 176.21(19)
C34 C29 C30 C31 -1.0(4)
C29 C30 C31 C32 -0.2(4)
C30 C31 C32 C33 1.2(4)
C31 C32 C33 C34 -1.0(5)
P3 C29 C34 C33 -176.0(2)
C30 C29 C34 C33 1.3(4)
C32 C33 C34 C29 -0.3(5)
S1 C35 C36 C37 -11.9(3)
S1 C35 C36 C41 167.47(18)
S2 C35 C36 C37 166.92(18)
S2 C35 C36 C41 -13.7(3)
C35 C36 C37 C38 179.4(2)
C41 C36 C37 C38 0.0(3)
C36 C37 C38 C39 -1.7(4)
C37 C38 C39 C40 1.7(3)
C37 C38 C39 C42 -179.3(2)
C38 C39 C40 C41 0.0(3)
C42 C39 C40 C41 -179.0(2)
C39 C40 C41 C36 -1.7(3)
C35 C36 C41 C40 -177.7(2)
C37 C36 C41 C40 1.6(3)
C36 C35 S1 Ni 178.11(19)
S2 C35 S1 Ni -0.89(11)
C36 C35 S2 Ni -178.1(2)
S1 C35 S2 Ni 0.88(10)
C49 B C43 C44 -135.5(2)
C49 B C43 C48 48.6(3)
C55 B C43 C44 105.6(2)
C55 B C43 C48 -70.4(3)
C61 B C43 C44 -14.7(3)
C61 B C43 C48 169.33(19)
B C43 C44 C45 -175.1(2)
C48 C43 C44 C45 1.1(3)
C43 C44 C45 C46 0.5(4)
C44 C45 C46 C47 -0.4(4)
C45 C46 C47 C48 -1.4(4)
C46 C47 C48 C43 3.2(4)
B C43 C48 C47 173.5(2)
C44 C43 C48 C47 -2.9(3)
C43 B C49 C50 23.6(3)
C43 B C49 C54 -159.6(2)
C55 B C49 C50 143.3(2)
C55 B C49 C54 -39.9(3)
C61 B C49 C50 -98.9(2)
C61 B C49 C54 77.9(3)
B C49 C50 C51 178.1(2)
C54 C49 C50 C51 1.1(3)
C49 C50 C51 C52 -0.6(4)
C50 C51 C52 C53 -0.5(4)
C51 C52 C53 C54 1.0(4)
C52 C53 C54 C49 -0.4(4)
B C49 C54 C53 -177.7(2)
C50 C49 C54 C53 -0.6(3)
C43 B C55 C56 36.8(3)
C43 B C55 C60 -148.7(2)
C49 B C55 C56 -84.1(3)
C49 B C55 C60 90.5(3)
C61 B C55 C56 158.5(2)
C61 B C55 C60 -27.0(3)
B C55 C56 C57 174.0(2)
C60 C55 C56 C57 -0.9(4)
C55 C56 C57 C58 0.7(4)
C56 C57 C58 C59 0.2(4)
C57 C58 C59 C60 -0.8(4)
C58 C59 C60 C55 0.6(4)
B C55 C60 C59 -174.7(2)
C56 C55 C60 C59 0.2(4)
C43 B C61 C62 -113.9(2)
C43 B C61 C66 66.3(3)
C49 B C61 C62 8.5(3)
C49 B C61 C66 -171.29(19)
C55 B C61 C62 125.7(2)
C55 B C61 C66 -54.1(3)
B C61 C62 C63 -180.0(2)
C66 C61 C62 C63 -0.2(3)
C61 C62 C63 C64 -0.8(3)
C62 C63 C64 C65 0.8(3)
C63 C64 C65 C66 0.3(3)
C64 C65 C66 C61 -1.4(4)
B C61 C66 C65 -178.9(2)
C62 C61 C66 C65 1.3(3)
C70 O C67 C68 -4.3(4)
O C67 C68 C69 25.3(4)
C67 C68 C69 C70 -34.8(4)
C67 O C70 C69 -18.3(3)
C68 C69 C70 O 33.4(3)
